data_4112189
loop_
_publ_author_name
'Hideki Amii'
'Lidija Vranicar'
'Heinz Gornitzka'
'Didier Bourissou'
'Guy Bertrand'

_publ_section_title
;
 Radical-Type Reactivity of the
 1,3-Dibora-2,4-Diphosphoniocyclobutane-1,3-diyl
;
_journal_name_full 'Journal of the American Chemical Society'
_journal_page_first 1344
_journal_page_last 1345
_journal_paper_doi 10.1021/ja039920i
_journal_volume 126
_journal_year 2004
_chemical_formula_sum 'C20 H46 B2 Cl2 P2'
_chemical_formula_weight 441.03
_chemical_name_systematic
; 
 ? 
;
_space_group_IT_number 56
_symmetry_cell_setting orthorhombic
_symmetry_space_group_name_Hall '-P 2ab 2ac'
_symmetry_space_group_name_H-M 'P c c n'
_atom_sites_solution_hydrogens geom
_atom_sites_solution_primary direct
_atom_sites_solution_secondary difmap
_audit_creation_method SHELXL-97
_cell_angle_alpha 90.00
_cell_angle_beta 90.00
_cell_angle_gamma 90.00
_cell_formula_units_Z 4
_cell_length_a 13.2757(10)
_cell_length_b 16.0434(12)
_cell_length_c 11.8224(9)
_cell_measurement_reflns_used 5861
_cell_measurement_temperature 193(2)
_cell_measurement_theta_max 29.334
_cell_measurement_theta_min 2.633
_cell_volume 2518.0(3)
_computing_cell_refinement 'Bruker SMART'
_computing_data_collection 'Bruker SMART'
_computing_data_reduction 'Bruker SHELXTL'
_computing_molecular_graphics 'Bruker SHELXTL'
_computing_publication_material 'Bruker SHELXTL'
_computing_structure_refinement 'SHELXL-97 (Sheldrick, 1997)'
_computing_structure_solution 'SHELXS-97 (Sheldrick, 1990)'
_diffrn_ambient_temperature 193(2)
_diffrn_measured_fraction_theta_full 0.998
_diffrn_measured_fraction_theta_max 0.998
_diffrn_measurement_device_type 'CCD area detector'
_diffrn_measurement_method 'phi and omega scans'
_diffrn_radiation_monochromator graphite
_diffrn_radiation_source 'fine-focus sealed tube'
_diffrn_radiation_type MoK\a
_diffrn_radiation_wavelength 0.71073
_diffrn_reflns_av_R_equivalents 0.0171
_diffrn_reflns_av_sigmaI/netI 0.0085
_diffrn_reflns_limit_h_max 14
_diffrn_reflns_limit_h_min -12
_diffrn_reflns_limit_k_max 16
_diffrn_reflns_limit_k_min -17
_diffrn_reflns_limit_l_max 13
_diffrn_reflns_limit_l_min -12
_diffrn_reflns_number 10532
_diffrn_reflns_theta_full 23.26
_diffrn_reflns_theta_max 23.26
_diffrn_reflns_theta_min 1.99
_exptl_absorpt_coefficient_mu 0.389
_exptl_absorpt_correction_T_max 1.000000
_exptl_absorpt_correction_T_min 0.891745
_exptl_absorpt_correction_type semi-empirical
_exptl_absorpt_process_details 'SADABS (Bruker-AXS)'
_exptl_crystal_colour colorless
_exptl_crystal_density_diffrn 1.163
_exptl_crystal_description block
_exptl_crystal_F_000 960
_exptl_crystal_size_max 0.5
_exptl_crystal_size_mid 0.7
_exptl_crystal_size_min 0.8
_refine_diff_density_max 0.874
_refine_diff_density_min -0.179
_refine_diff_density_rms 0.045
_refine_ls_extinction_method none
_refine_ls_goodness_of_fit_ref 1.061
_refine_ls_hydrogen_treatment mixed
_refine_ls_matrix_type full
_refine_ls_number_parameters 125
_refine_ls_number_reflns 1808
_refine_ls_number_restraints 0
_refine_ls_restrained_S_all 1.061
_refine_ls_R_factor_all 0.0355
_refine_ls_R_factor_gt 0.0340
_refine_ls_shift/su_max 0.000
_refine_ls_shift/su_mean 0.000
_refine_ls_structure_factor_coef Fsqd
_refine_ls_weighting_details 'calc w=1/[\s^2^(Fo^2^)+(0.0458P)^2^+2.2512P] where P=(Fo^2^+2Fc^2^)/3'
_refine_ls_weighting_scheme calc
_refine_ls_wR_factor_gt 0.0882
_refine_ls_wR_factor_ref 0.0899
_reflns_number_gt 1723
_reflns_number_total 1808
_reflns_threshold_expression >2sigma(I)
_cod_data_source_file ja039920isi20031203_074753.cif
_cod_data_source_block 2trans
_cod_database_code 4112189

loop_
_symmetry_equiv_pos_as_xyz
'x, y, z'
'-x+1/2, -y+1/2, z'
'-x, y+1/2, -z+1/2'
'x+1/2, -y, -z+1/2'
'-x, -y, -z'
'x-1/2, y-1/2, -z'
'x, -y-1/2, z-1/2'
'-x-1/2, y, z-1/2'

loop_
_atom_site_label
_atom_site_type_symbol
_atom_site_fract_x
_atom_site_fract_y
_atom_site_fract_z
_atom_site_U_iso_or_equiv
_atom_site_adp_type
_atom_site_occupancy
_atom_site_symmetry_multiplicity
_atom_site_calc_flag
_atom_site_refinement_flags
B1 B -0.00105(17) 0.41114(13) 0.47263(18) 0.0237(5) Uani 1 1 d .
Cl1 Cl -0.09808(4) 0.39012(4) 0.35752(4) 0.0347(2) Uani 1 1 d .
C1 C 0.05297(16) 0.32461(12) 0.50818(19) 0.0318(5) Uani 1 1 d .
C2 C 0.10357(19) 0.28234(15) 0.4058(2) 0.0424(6) Uani 1 1 d .
H2A H 0.1535 0.3203 0.3729 0.064 Uiso 1 1 calc R
H2B H 0.0524 0.2689 0.3489 0.064 Uiso 1 1 calc R
H2C H 0.1370 0.2310 0.4305 0.064 Uiso 1 1 calc R
C3 C 0.13232(18) 0.33803(16) 0.6010(2) 0.0417(6) Uani 1 1 d .
H3A H 0.1000 0.3619 0.6681 0.063 Uiso 1 1 calc R
H3B H 0.1844 0.3762 0.5734 0.063 Uiso 1 1 calc R
H3C H 0.1631 0.2845 0.6207 0.063 Uiso 1 1 calc R
C4 C -0.02539(18) 0.26091(13) 0.5506(2) 0.0410(6) Uani 1 1 d .
H4A H 0.0089 0.2093 0.5724 0.062 Uiso 1 1 calc R
H4B H -0.0738 0.2491 0.4901 0.062 Uiso 1 1 calc R
H4C H -0.0610 0.2839 0.6161 0.062 Uiso 1 1 calc R
P1 P 0.07669(4) 0.51396(3) 0.41400(4) 0.01928(18) Uani 1 1 d .
C5 C 0.05182(16) 0.52520(13) 0.25925(17) 0.0282(5) Uani 1 1 d .
H5 H -0.0232 0.5266 0.2516 0.034 Uiso 1 1 calc R
C6 C 0.08628(18) 0.44980(15) 0.18983(19) 0.0394(6) Uani 1 1 d .
H6A H 0.0530 0.4506 0.1158 0.059 Uiso 1 1 calc R
H6B H 0.0684 0.3984 0.2299 0.059 Uiso 1 1 calc R
H6C H 0.1595 0.4521 0.1794 0.059 Uiso 1 1 calc R
C7 C 0.0893(2) 0.60407(15) 0.2011(2) 0.0436(6) Uani 1 1 d .
H7A H 0.1630 0.6029 0.1968 0.065 Uiso 1 1 calc R
H7B H 0.0678 0.6530 0.2445 0.065 Uiso 1 1 calc R
H7C H 0.0612 0.6071 0.1246 0.065 Uiso 1 1 calc R
C8 C 0.21501(14) 0.52327(13) 0.43990(18) 0.0273(5) Uani 1 1 d .
H8 H 0.2251 0.5106 0.5219 0.033 Uiso 1 1 calc R
C9 C 0.28271(17) 0.46281(16) 0.3757(2) 0.0435(6) Uani 1 1 d .
H9A H 0.2825 0.4771 0.2951 0.065 Uiso 1 1 calc R
H9B H 0.2576 0.4058 0.3856 0.065 Uiso 1 1 calc R
H9C H 0.3516 0.4666 0.4052 0.065 Uiso 1 1 calc R
C10 C 0.25482(18) 0.61198(14) 0.42222(19) 0.0368(5) Uani 1 1 d .
H10A H 0.3246 0.6154 0.4489 0.055 Uiso 1 1 calc R
H10B H 0.2131 0.6513 0.4649 0.055 Uiso 1 1 calc R
H10C H 0.2523 0.6260 0.3416 0.055 Uiso 1 1 calc R

loop_
_atom_site_aniso_label
_atom_site_aniso_U_11
_atom_site_aniso_U_22
_atom_site_aniso_U_33
_atom_site_aniso_U_23
_atom_site_aniso_U_13
_atom_site_aniso_U_12
B1 0.0231(11) 0.0225(11) 0.0255(12) -0.0028(9) 0.0032(9) -0.0032(9)
Cl1 0.0295(3) 0.0458(4) 0.0288(3) -0.0057(2) -0.0032(2) -0.0093(2)
C1 0.0346(12) 0.0210(10) 0.0397(12) -0.0018(9) 0.0030(10) 0.0010(9)
C2 0.0439(14) 0.0289(12) 0.0542(15) -0.0077(11) 0.0091(11) 0.0072(10)
C3 0.0350(13) 0.0445(14) 0.0456(14) 0.0102(11) -0.0058(11) 0.0103(11)
C4 0.0498(14) 0.0222(11) 0.0511(13) 0.0030(10) 0.0048(12) -0.0035(10)
P1 0.0168(3) 0.0205(3) 0.0206(3) 0.00048(19) 0.00131(19) -0.00055(19)
C5 0.0285(11) 0.0341(12) 0.0219(10) 0.0015(9) -0.0009(9) 0.0008(9)
C6 0.0491(14) 0.0449(14) 0.0242(11) -0.0058(10) 0.0048(10) -0.0006(11)
C7 0.0620(17) 0.0421(14) 0.0265(12) 0.0088(10) 0.0011(11) -0.0002(12)
C8 0.0181(10) 0.0341(12) 0.0298(11) 0.0031(9) -0.0005(8) -0.0021(8)
C9 0.0225(12) 0.0468(14) 0.0613(15) -0.0005(12) 0.0095(11) 0.0026(10)
C10 0.0254(11) 0.0425(13) 0.0425(13) 0.0028(10) 0.0018(10) -0.0110(10)

loop_
_atom_type_symbol
_atom_type_description
_atom_type_scat_dispersion_real
_atom_type_scat_dispersion_imag
_atom_type_scat_source
C C 0.0033 0.0016 'International Tables Vol C Tables 4.2.6.8 and 6.1.1.4'
H H 0.0000 0.0000 'International Tables Vol C Tables 4.2.6.8 and 6.1.1.4'
B B 0.0013 0.0007 'International Tables Vol C Tables 4.2.6.8 and 6.1.1.4'
P P 0.1023 0.0942 'International Tables Vol C Tables 4.2.6.8 and 6.1.1.4'
Cl Cl 0.1484 0.1585 'International Tables Vol C Tables 4.2.6.8 and 6.1.1.4'

loop_
_geom_angle_atom_site_label_1
_geom_angle_atom_site_label_2
_geom_angle_atom_site_label_3
_geom_angle
_geom_angle_site_symmetry_1
_geom_angle_site_symmetry_3
C1 B1 Cl1 109.49(14) . .
C1 B1 P1 123.18(15) . 5_566
Cl1 B1 P1 103.80(10) . 5_566
C1 B1 P1 123.43(14) . .
Cl1 B1 P1 103.86(10) . .
P1 B1 P1 89.77(9) 5_566 .
C3 C1 C2 108.89(19) . .
C3 C1 C4 108.86(19) . .
C2 C1 C4 104.92(18) . .
C3 C1 B1 111.67(17) . .
C2 C1 B1 111.51(18) . .
C4 C1 B1 110.73(17) . .
C8 P1 C5 109.06(10) . .
C8 P1 B1 109.01(9) . 5_566
C5 P1 B1 119.64(9) . 5_566
C8 P1 B1 120.00(9) . .
C5 P1 B1 108.51(9) . .
B1 P1 B1 90.23(9) 5_566 .
C7 C5 C6 108.45(18) . .
C7 C5 P1 117.66(15) . .
C6 C5 P1 113.32(15) . .
C9 C8 C10 108.64(18) . .
C9 C8 P1 116.56(15) . .
C10 C8 P1 113.01(15) . .

loop_
_geom_bond_atom_site_label_1
_geom_bond_atom_site_label_2
_geom_bond_distance
_geom_bond_site_symmetry_2
B1 C1 1.618(3) .
B1 Cl1 1.904(2) .
B1 P1 2.061(2) 5_566
B1 P1 2.066(2) .
C1 C3 1.537(3) .
C1 C2 1.541(3) .
C1 C4 1.542(3) .
P1 C8 1.8677(19) .
P1 C5 1.868(2) .
P1 B1 2.061(2) 5_566
C5 C7 1.524(3) .
C5 C6 1.532(3) .
C8 C9 1.525(3) .
C8 C10 1.532(3) .
